data_2003755
loop_
_publ_author_name
'Huang, K.-S.'
'Britton, D.'
'Etter, M. C.'

_publ_contact_author
;
     Dr. Kin-Shan Huang
     Department of Medicinal Chemistry and Pharmacognosy
     Purdue University
     1333 Robert E. Heine Pharmacy Building
     West Lafayette, IN 47907-1333, USA
;
_publ_section_title
;
 3-(3-Nitroanilino)cyclohex-2-en-1-one: an Unexpected Product from the
 Co-Crystallization of <i>m</i>-Nitroaniline with 1,3-Cyclohexanedione
;
_journal_issue 8
_journal_name_full 'Acta Crystallographica Section C'
_journal_page_first 1661
_journal_page_last 1663
_journal_paper_doi 10.1107/S0108270195001740
_journal_volume 51
_journal_year 1995
_chemical_formula_moiety 'C12 H12 N2 O3'
_chemical_formula_sum 'C12 H12 N2 O3'
_chemical_formula_weight 232.24
_chemical_name_systematic 3-(3-Nitroanilino)cyclohex-2-en-1-one
_space_group_IT_number 2
_space_group_name_Hall '-P 1'
_space_group_name_H-M_alt 'P -1'
_symmetry_cell_setting triclinic
_symmetry_space_group_name_Hall '-P 1'
_symmetry_space_group_name_H-M 'P -1'
_atom_type_scat_source 'IntTabIV Table 2.2A'
_audit_creation_method 'Data entered by Microsoft Word for Macintosh'
_cell_angle_alpha 98.82(3)
_cell_angle_beta 96.98(3)
_cell_angle_gamma 114.70(4)
_cell_formula_units_Z 2
_cell_length_a 7.312(3)
_cell_length_b 8.349(4)
_cell_length_c 10.358(2)
_cell_measurement_reflns_used 23
_cell_measurement_temperature 297
_cell_measurement_theta_max 22.95
_cell_measurement_theta_min 10.18
_cell_volume 555.4(4)
_computing_cell_refinement 'CAD-4 Software (Enraf-Nonius, 1989)'
_computing_data_collection 'CAD-4 Software (Enraf-Nonius, 1989)'
_computing_data_reduction 'TEXSAN (Molecular Structure Corporation, 1985)'
_computing_molecular_graphics 'TEXSAN (Molecular Structure Corporation, 1985)'
_computing_publication_material 'TEXSAN (Molecular Structure Corporation, 1985)'
_computing_structure_refinement 'TEXSAN (Molecular Structure Corporation, 1985)'
_computing_structure_solution 'MITHRIL (Gilmore, 1984) and DIRDIF (Beurskens, 1984)'
_diffrn_measurement_device 'Enraf-Nonius CAD-4 diffractometer'
_diffrn_measurement_method \w-2\q
_diffrn_radiation_type 'Mo K\a'
_diffrn_radiation_wavelength 0.71073
_diffrn_reflns_av_R_equivalents 0.025
_diffrn_reflns_limit_h_max 6
_diffrn_reflns_limit_h_min 0
_diffrn_reflns_limit_k_max 7
_diffrn_reflns_limit_k_min -7
_diffrn_reflns_limit_l_max 9
_diffrn_reflns_limit_l_min -9
_diffrn_reflns_number 5342
_diffrn_reflns_theta_max 28
_diffrn_standards_decay_% 0.0
_diffrn_standards_interval_time 50
_diffrn_standards_number 3
_exptl_absorpt_coefficient_mu 0.095
_exptl_absorpt_correction_type none
_exptl_crystal_colour yellow
_exptl_crystal_density_diffrn 1.388
_exptl_crystal_description prism
_exptl_crystal_size_max 0.60
_exptl_crystal_size_mid 0.35
_exptl_crystal_size_min 0.25
_refine_diff_density_max 0.37
_refine_diff_density_min -0.55
_refine_ls_extinction_method none
_refine_ls_goodness_of_fit_obs 2.15
_refine_ls_number_parameters 158
_refine_ls_number_reflns 1825
_refine_ls_R_factor_obs 0.062
_refine_ls_shift/esd_max 0.0
_refine_ls_structure_factor_coef F
_refine_ls_weighting_details 'w = 4F^2^/(\s^2^F^2^)'
_refine_ls_weighting_scheme calc
_refine_ls_wR_factor_obs 0.079
_reflns_number_observed 1825
_reflns_number_total 2671
_reflns_observed_criterion >3sigma(I)
_cod_data_source_file bk1107.cif
_cod_data_source_block MNACHD
_cod_depositor_comments
;
The following automatic conversions were performed:

'_refine_ls_weighting_scheme' value 'calc w = 4F^2^/(\s^2^F^2^)' was
changed to 'calc'. New tag '_refine_ls_weighting_details' was
created. The value of the new tag was set to 'w = 4F^2^/(\s^2^F^2^)'.

Automatic conversion script
Id: cif_fix_values 3143 2015-03-26 13:38:13Z robertas 
;
_cod_original_cell_volume 555.0(10)
_cod_database_code 2003755

loop_
_space_group_symop_id
_space_group_symop_operation_xyz
1 x,y,z
2 -x,-y,-z

loop_
_atom_site_aniso_label
_atom_site_aniso_U_11
_atom_site_aniso_U_12
_atom_site_aniso_U_13
_atom_site_aniso_U_22
_atom_site_aniso_U_23
_atom_site_aniso_U_33
O1 0.088(2) 0.033(1) 0.029(1) 0.050(1) 0.002(1) 0.052(1)
O2 0.057(1) 0.048(1) 0.021(1) 0.084(2) 0.007(1) 0.081(2)
O3 0.0286(9) 0.030(1) 0.0091(8) 0.072(1) 0.013(1) 0.054(1)
N1 0.055(1) 0.028(1) 0.027(1) 0.046(1) 0.012(1) 0.049(1)
N2 0.026(1) 0.024(1) 0.0053(8) 0.055(1) 0.0053(9) 0.029(1)
C1 0.039(1) 0.014(1) 0.005(1) 0.042(1) 0.003(1) 0.029(1)
C2 0.034(1) 0.014(1) 0.015(1) 0.032(1) 0.006(1) 0.039(1)
C3 0.030(1) 0.018(1) 0.010(1) 0.039(1) 0.012(1) 0.036(1)
C4 0.025(1) 0.014(1) 0.0086(9) 0.037(1) 0.008(1) 0.030(1)
C5 0.033(1) 0.023(1) 0.010(1) 0.046(1) 0.010(1) 0.035(1)
C6 0.034(1) 0.020(1) 0.004(1) 0.052(2) 0.012(1) 0.035(1)
C7 0.027(1) 0.019(1) 0.010(1) 0.041(1) 0.012(1) 0.040(1)
C8 0.037(1) 0.027(1) 0.012(1) 0.066(2) -0.003(1) 0.042(1)
C9 0.039(1) 0.023(1) 0.006(1) 0.064(2) 0.006(1) 0.028(1)
C10 0.026(1) 0.016(1) 0.0025(9) 0.042(1) 0.004(1) 0.033(1)
C11 0.026(1) 0.016(1) 0.0078(8) 0.035(1) 0.0086(9) 0.029(1)
C12 0.026(1) 0.017(1) 0.0037(9) 0.047(1) 0.004(1) 0.028(1)

loop_
_atom_site_label
_atom_site_fract_x
_atom_site_fract_y
_atom_site_fract_z
_atom_site_B_iso_or_equiv
O1 0.8954(4) 0.3478(3) 0.5624(2) 4.91(8)
O2 1.1504(3) 0.4954(3) 0.7307(2) 5.44(9)
O3 0.2450(3) 0.7949(3) 1.1479(2) 3.88(7)
N1 0.9824(4) 0.4627(3) 0.6677(2) 3.68(8)
N2 0.8581(3) 0.7853(3) 1.0473(2) 2.79(6)
C1 0.7396(4) 0.5914(3) 0.6313(2) 3.10(7)
C2 0.8752(3) 0.5648(3) 0.7197(2) 2.76(7)
C3 0.9171(3) 0.6283(3) 0.8565(2) 2.63(7)
C4 0.8121(3) 0.7221(3) 0.9085(2) 2.40(7)
C5 0.6781(3) 0.7550(3) 0.8209(2) 2.82(7)
C6 0.6431(4) 0.6902(4) 0.6847(2) 3.18(8)
C7 0.4291(3) 0.8302(3) 1.1821(2) 2.67(7)
C8 0.5451(4) 0.9352(4) 1.3211(3) 3.82(9)
C9 0.7158(4) 0.8884(4) 1.3678(2) 3.50(8)
C10 0.8561(3) 0.9140(3) 1.2697(2) 2.67(7)
C11 0.7398(3) 0.8197(3) 1.1293(2) 2.30(6)
C12 0.5359(3) 0.7759(3) 1.0922(2) 2.71(7)
H2 0.978(4) 0.792(4) 1.083(3) 3.8(6)
H3 0.5508 0.7132 0.6266 3.4
H4 0.7108 0.5435 0.5363 3.7
H5 1.0163 0.6105 0.9146 3.0
H6 0.6085 0.8229 0.8546 3.2
H7 0.4610 0.7055 1.0032 3.1
H8 0.9533 0.8700 1.2928 3.1
H9 0.9286 1.0409 1.2731 3.1
H10 0.6591 0.7645 1.3759 3.9
H11 0.7943 0.9629 1.4547 3.9
H12 0.6040 1.0635 1.3210 4.2
H13 0.4515 0.9140 1.3798 4.2

loop_
_geom_angle_atom_site_label_1
_geom_angle_atom_site_label_2
_geom_angle_atom_site_label_3
_geom_angle
_geom_angle_publ_flag
O3 C7 C12 121.8(2) yes
C4 N2 C11 129.5(2) yes
O1 N1 O2 123.9(2) yes
C7 C12 C11 121.5(2) yes
N2 C11 C10 113.3(2) yes
N2 C11 C12 125.5(2) yes
O1 N1 C2 117.5(2) ?
O2 N1 C2 118.6(2) ?
C4 N2 H2 111(2) ?
C11 N2 H2 119(2) ?
C2 C1 C6 117.0(2) ?
N1 C2 C1 119.0(2) ?
N1 C2 C3 117.1(2) ?
C1 C2 C3 123.9(2) ?
C2 C3 C4 118.1(2) ?
N2 C4 C3 116.8(2) ?
N2 C4 C5 124.0(2) ?
C3 C4 C5 119.2(2) ?
C4 C5 C6 120.5(2) ?
C1 C6 C5 121.3(2) ?
O3 C7 C8 119.8(2) ?
C8 C7 C12 118.4(2) ?
C7 C8 C9 112.0(2) ?
C8 C9 C10 110.1(2) ?
C9 C10 C11 112.2(2) ?

loop_
_geom_bond_atom_site_label_1
_geom_bond_atom_site_label_2
_geom_bond_distance
_geom_bond_publ_flag
C7 O3 1.243(3) yes
C4 N2 1.400(3) yes
C11 N2 1.366(3) yes
C2 N1 1.467(3) yes
C7 C12 1.423(3) yes
C11 C12 1.366(3) yes
C7 C8 1.503(4) yes
C8 C9 1.505(4) yes
C9 C10 1.506(3) yes
C10 C11 1.499(3) yes
N1 O1 1.231(3) ?
N1 O2 1.216(3) ?
N2 H2 0.88(3) ?
C1 C2 1.377(4) ?
C1 C6 1.387(4) ?
C1 H4 0.965 ?
C2 C3 1.382(3) ?
C3 C4 1.402(3) ?
C3 H5 0.961 ?
C4 C5 1.394(3) ?
C5 C6 1.383(3) ?
C5 H6 0.963 ?
C6 H3 0.948 ?
C8 H12 0.973 ?
C8 H13 0.950 ?
C9 H10 0.961 ?
C9 H11 0.964 ?
C10 H8 0.949 ?
C10 H9 0.959 ?
C12 H7 0.969 ?

loop_
_geom_contact_atom_site_label_1
_geom_contact_atom_site_label_2
_geom_contact_distance
O1 O1 2.951(5)
O1 N1 3.078(3)
O1 C1 3.448(3)
O1 O3 3.507(3)
O1 O2 3.518(4)
O1 C2 3.565(3)
O1 O8 3.588(4)
O2 H2 3.22(3)
O2 C10 3.398(4)
O2 C6 3.407(4)
O2 O3 3.432(4)
O2 C5 3.460(4)
O2 C11 3.510(4)
O2 N2 3.515(4)
O3 H2 1.98(3)
O3 N2 2.858(3)
O3 N1 3.174(3)
O3 C3 3.214(4)
O3 C2 3.320(4)
O3 C5 3.516(4)
O3 C4 3.544(3)
C2 C7 3.508(4)
C3 C7 3.523(4)
